data_2232763
loop_
_publ_author_name
'Sinniah, Saravana Kumar'
'Tan, Kong Wai'
'Sim, Kae Shin'
'Ng, Seik Weng'
'Tiekink, Edward R. T.'

_publ_section_title
;
 [3-({(<i>E</i>)-2-[(4-Fluorophenyl)carbamothioyl]hydrazinylidene}methyl)-4-hydroxybenzyl]methyltriphenylphosphonium
 chloride
;
_journal_issue 12
_journal_name_full 'Acta Crystallographica Section E'
_journal_page_first o3330
_journal_page_last o3331
_journal_paper_doi 10.1107/S1600536811047945
_journal_volume 67
_journal_year 2011
_chemical_formula_iupac 'C33 H28 F N3 O P S +, Cl -'
_chemical_formula_moiety 'C33 H28 F N3 O P S, Cl'
_chemical_formula_sum 'C33 H28 Cl F N3 O P S'
_chemical_formula_weight 600.06
_chemical_name_systematic
;
[3-({(<i>E</i>)-2-[(4-Fluorophenyl)carbamothioyl]hydrazinylidene}methyl)-4-
hydroxybenzyl]methyltriphenylphosphonium chloride
;
_space_group_IT_number 14
_symmetry_cell_setting monoclinic
_symmetry_space_group_name_Hall '-P 2ybc'
_symmetry_space_group_name_H-M 'P 1 21/c 1'
_atom_sites_solution_hydrogens geom
_atom_sites_solution_primary direct
_atom_sites_solution_secondary difmap
_audit_creation_method SHELXL-97
_cell_angle_alpha 90.00
_cell_angle_beta 107.298(4)
_cell_angle_gamma 90.00
_cell_formula_units_Z 4
_cell_length_a 17.5495(6)
_cell_length_b 9.4617(3)
_cell_length_c 19.0569(6)
_cell_measurement_reflns_used 3679
_cell_measurement_temperature 100(2)
_cell_measurement_theta_max 29.21
_cell_measurement_theta_min 2.35
_cell_volume 3021.24(18)
_computing_cell_refinement 'CrysAlis PRO (Agilent, 2010)'
_computing_data_collection 'CrysAlis PRO (Agilent, 2010)'
_computing_data_reduction 'CrysAlis PRO (Agilent, 2010)'
_computing_molecular_graphics 'X-SEED (Barbour, 2001) and DIAMOND (Brandenburg, 2006)'
_computing_publication_material 'publCIF (Westrip, 2010)'
_computing_structure_refinement 'SHELXL97 (Sheldrick, 2008)'
_computing_structure_solution 'SHELXS97 (Sheldrick, 2008)'
_diffrn_ambient_temperature 100(2)
_diffrn_detector_area_resol_mean 10.4041
_diffrn_measured_fraction_theta_full 0.989
_diffrn_measured_fraction_theta_max 0.989
_diffrn_measurement_device_type 'Agilent SuperNova Dual diffractometer with Atlas detector'
_diffrn_measurement_method '\w scan'
_diffrn_radiation_monochromator Mirror
_diffrn_radiation_source 'SuperNova (Mo) X-ray Source'
_diffrn_radiation_type MoK\a
_diffrn_radiation_wavelength 0.71073
_diffrn_reflns_av_R_equivalents 0.0402
_diffrn_reflns_av_sigmaI/netI 0.0710
_diffrn_reflns_limit_h_max 22
_diffrn_reflns_limit_h_min -17
_diffrn_reflns_limit_k_max 9
_diffrn_reflns_limit_k_min -11
_diffrn_reflns_limit_l_max 16
_diffrn_reflns_limit_l_min -23
_diffrn_reflns_number 12024
_diffrn_reflns_theta_full 26.50
_diffrn_reflns_theta_max 26.50
_diffrn_reflns_theta_min 2.43
_diffrn_standards_decay_% 0
_diffrn_standards_interval_count 0
_diffrn_standards_interval_time 0
_diffrn_standards_number 0
_exptl_absorpt_coefficient_mu 0.286
_exptl_absorpt_correction_T_max 0.9450
_exptl_absorpt_correction_T_min 0.9191
_exptl_absorpt_correction_type multi-scan
_exptl_absorpt_process_details '(CrysAlis PRO; Agilent, 2010)'
_exptl_crystal_colour yellow
_exptl_crystal_density_diffrn 1.319
_exptl_crystal_density_method 'not measured'
_exptl_crystal_description prism
_exptl_crystal_F_000 1248
_exptl_crystal_size_max 0.30
_exptl_crystal_size_mid 0.25
_exptl_crystal_size_min 0.20
_refine_diff_density_max 0.623
_refine_diff_density_min -0.375
_refine_ls_extinction_method none
_refine_ls_goodness_of_fit_ref 1.036
_refine_ls_hydrogen_treatment mixed
_refine_ls_matrix_type full
_refine_ls_number_parameters 382
_refine_ls_number_reflns 6178
_refine_ls_number_restraints 3
_refine_ls_restrained_S_all 1.036
_refine_ls_R_factor_all 0.0876
_refine_ls_R_factor_gt 0.0544
_refine_ls_shift/su_max 0.001
_refine_ls_shift/su_mean 0.000
_refine_ls_structure_factor_coef Fsqd
_refine_ls_weighting_details 'calc w=1/[\s^2^(Fo^2^)+(0.0639P)^2^+2.4147P] where P=(Fo^2^+2Fc^2^)/3'
_refine_ls_weighting_scheme calc
_refine_ls_wR_factor_gt 0.1252
_refine_ls_wR_factor_ref 0.1537
_reflns_number_gt 4374
_reflns_number_total 6178
_reflns_threshold_expression I>2\s(I)
_cod_data_source_file hg5137.cif
_cod_data_source_block I
_cod_original_cell_volume 3021.24(17)
_cod_original_sg_symbol_H-M 'P 21/c'
_cod_database_code 2232763
_cod_database_fobs_code 2232763

loop_
_symmetry_equiv_pos_as_xyz
'x, y, z'
'-x, y+1/2, -z+1/2'
'-x, -y, -z'
'x, -y-1/2, z-1/2'

loop_
_atom_site_type_symbol
_atom_site_label
_atom_site_fract_x
_atom_site_fract_y
_atom_site_fract_z
_atom_site_U_iso_or_equiv
_atom_site_adp_type
_atom_site_calc_flag
_atom_site_refinement_flags
_atom_site_occupancy
_atom_site_symmetry_multiplicity
Cl Cl1 0.91349(4) 0.62474(8) 0.85886(4) 0.02368(19) Uani d . 1 1
P P1 0.83503(5) 1.15927(8) 0.50731(4) 0.0200(2) Uani d . 1 1
S S1 0.48397(5) 0.43111(9) 0.38203(4) 0.0283(2) Uani d . 1 1
F F1 0.58227(13) 0.3645(3) 0.08217(11) 0.0512(6) Uani d . 1 1
O O1 0.78340(13) 0.6681(2) 0.71688(12) 0.0280(5) Uani d D 1 1
N N1 0.67395(15) 0.6310(3) 0.49955(14) 0.0253(6) Uani d . 1 1
N N2 0.60362(15) 0.5553(3) 0.47947(14) 0.0262(6) Uani d D 1 1
N N3 0.61878(16) 0.5438(3) 0.36568(14) 0.0276(6) Uani d D 1 1
C C1 0.74010(17) 1.1072(3) 0.44749(15) 0.0212(6) Uani d . 1 1
C C2 0.66882(19) 1.1318(4) 0.46326(18) 0.0316(8) Uani d . 1 1
H H2A 0.6687 1.1812 0.5066 0.038 Uiso calc R 1 1
C C3 0.5978(2) 1.0833(4) 0.41479(19) 0.0386(9) Uani d . 1 1
H H3A 0.5487 1.0983 0.4253 0.046 Uiso calc R 1 1
C C4 0.5985(2) 1.0125(4) 0.35068(19) 0.0368(8) Uani d . 1 1
H H4 0.5501 0.9769 0.3185 0.044 Uiso calc R 1 1
C C5 0.66894(19) 0.9939(3) 0.33374(18) 0.0301(7) Uani d . 1 1
H H5 0.6688 0.9491 0.2891 0.036 Uiso calc R 1 1
C C6 0.73978(19) 1.0410(3) 0.38218(17) 0.0266(7) Uani d . 1 1
H H6 0.7885 1.0280 0.3708 0.032 Uiso calc R 1 1
C C7 0.87455(18) 1.2911(3) 0.46083(16) 0.0245(7) Uani d . 1 1
C C8 0.8314(2) 1.4157(4) 0.4393(3) 0.0535(12) Uani d . 1 1
H H8 0.7814 1.4273 0.4482 0.064 Uiso calc R 1 1
C C9 0.8606(2) 1.5209(4) 0.4055(3) 0.0553(12) Uani d . 1 1
H H9 0.8313 1.6061 0.3919 0.066 Uiso calc R 1 1
C C10 0.9327(2) 1.5034(4) 0.39112(18) 0.0351(8) Uani d . 1 1
H H10 0.9522 1.5757 0.3664 0.042 Uiso calc R 1 1
C C11 0.9762(2) 1.3819(4) 0.4124(2) 0.0373(9) Uani d . 1 1
H H11 1.0258 1.3699 0.4025 0.045 Uiso calc R 1 1
C C12 0.9474(2) 1.2765(3) 0.4485(2) 0.0352(8) Uani d . 1 1
H H12 0.9782 1.1937 0.4649 0.042 Uiso calc R 1 1
C C13 0.82929(18) 1.2290(3) 0.59315(17) 0.0247(7) Uani d . 1 1
C C14 0.8756(2) 1.3467(4) 0.62295(19) 0.0340(8) Uani d . 1 1
H H14 0.9023 1.3982 0.5945 0.041 Uiso calc R 1 1
C C15 0.8824(2) 1.3879(4) 0.6947(2) 0.0420(9) Uani d . 1 1
H H15 0.9143 1.4672 0.7153 0.050 Uiso calc R 1 1
C C16 0.8437(2) 1.3158(4) 0.7353(2) 0.0427(9) Uani d . 1 1
H H16 0.8484 1.3460 0.7839 0.051 Uiso calc R 1 1
C C17 0.7978(2) 1.1993(4) 0.70702(19) 0.0372(9) Uani d . 1 1
H H17 0.7711 1.1495 0.7362 0.045 Uiso calc R 1 1
C C18 0.7904(2) 1.1543(4) 0.63557(18) 0.0311(8) Uani d . 1 1
H H18 0.7591 1.0736 0.6159 0.037 Uiso calc R 1 1
C C19 0.89916(17) 1.0055(3) 0.52567(15) 0.0187(6) Uani d . 1 1
H H19A 0.8972 0.9582 0.4788 0.022 Uiso calc R 1 1
H H19B 0.9549 1.0350 0.5499 0.022 Uiso calc R 1 1
C C20 0.87243(17) 0.9036(3) 0.57481(15) 0.0202(6) Uani d . 1 1
C C21 0.91367(18) 0.8996(3) 0.64994(16) 0.0229(7) Uani d . 1 1
H H21 0.9612 0.9532 0.6684 0.027 Uiso calc R 1 1
C C22 0.88599(18) 0.8185(3) 0.69762(16) 0.0241(7) Uani d . 1 1
H H22 0.9151 0.8154 0.7483 0.029 Uiso calc R 1 1
C C23 0.81585(18) 0.7415(3) 0.67172(16) 0.0213(6) Uani d . 1 1
C C24 0.77585(17) 0.7385(3) 0.59589(16) 0.0207(6) Uani d . 1 1
C C25 0.80530(17) 0.8198(3) 0.54838(16) 0.0205(6) Uani d . 1 1
H H25 0.7788 0.8175 0.4971 0.025 Uiso calc R 1 1
C C26 0.70392(18) 0.6542(3) 0.56854(17) 0.0242(7) Uani d . 1 1
H H26 0.6788 0.6159 0.6021 0.029 Uiso calc R 1 1
C C27 0.57265(18) 0.5127(3) 0.40903(16) 0.0244(7) Uani d . 1 1
C C28 0.60814(18) 0.4968(4) 0.29226(16) 0.0272(7) Uani d . 1 1
C C29 0.6181(2) 0.5918(4) 0.24096(19) 0.0366(8) Uani d . 1 1
H H29 0.6300 0.6879 0.2542 0.044 Uiso calc R 1 1
C C30 0.6108(2) 0.5470(4) 0.1695(2) 0.0392(9) Uani d . 1 1
H H30 0.6181 0.6110 0.1337 0.047 Uiso calc R 1 1
C C31 0.59293(19) 0.4090(4) 0.15287(18) 0.0344(8) Uani d . 1 1
C C32 0.5849(2) 0.3102(4) 0.20287(19) 0.0355(8) Uani d . 1 1
H H32 0.5738 0.2140 0.1894 0.043 Uiso calc R 1 1
C C33 0.59363(19) 0.3568(3) 0.27397(17) 0.0292(7) Uani d . 1 1
H H33 0.5895 0.2911 0.3104 0.035 Uiso calc R 1 1
H H1 0.8166(17) 0.658(4) 0.7584(10) 0.044(11) Uiso d D 1 1
H H2 0.576(2) 0.541(4) 0.5103(18) 0.055(12) Uiso d D 1 1
H H3 0.6576(14) 0.604(3) 0.3836(17) 0.033(10) Uiso d D 1 1

loop_
_atom_site_aniso_label
_atom_site_aniso_U_11
_atom_site_aniso_U_22
_atom_site_aniso_U_33
_atom_site_aniso_U_12
_atom_site_aniso_U_13
_atom_site_aniso_U_23
Cl1 0.0248(4) 0.0288(4) 0.0148(3) -0.0007(3) 0.0017(3) 0.0035(3)
P1 0.0206(4) 0.0245(4) 0.0136(4) -0.0001(3) 0.0030(3) 0.0014(3)
S1 0.0221(4) 0.0395(5) 0.0211(4) -0.0075(4) 0.0031(3) -0.0067(3)
F1 0.0479(13) 0.0864(17) 0.0230(11) -0.0020(12) 0.0162(10) -0.0122(11)
O1 0.0261(12) 0.0405(13) 0.0144(11) -0.0072(10) 0.0014(10) 0.0073(10)
N1 0.0207(13) 0.0324(15) 0.0190(13) -0.0064(12) 0.0002(11) -0.0023(11)
N2 0.0196(13) 0.0397(16) 0.0166(14) -0.0095(12) 0.0011(11) -0.0033(11)
N3 0.0259(15) 0.0371(16) 0.0173(14) -0.0111(13) 0.0024(12) -0.0043(12)
C1 0.0221(15) 0.0267(16) 0.0127(14) 0.0000(13) 0.0021(12) 0.0062(12)
C2 0.0315(18) 0.044(2) 0.0186(16) -0.0004(16) 0.0064(14) 0.0002(14)
C3 0.0254(18) 0.060(2) 0.0289(19) -0.0069(17) 0.0061(15) -0.0011(17)
C4 0.0273(18) 0.054(2) 0.0244(18) -0.0106(17) 0.0003(15) 0.0022(16)
C5 0.0314(18) 0.0347(18) 0.0204(16) 0.0019(15) 0.0017(14) -0.0030(14)
C6 0.0241(16) 0.0345(18) 0.0205(16) -0.0005(14) 0.0055(14) -0.0009(13)
C7 0.0245(16) 0.0286(17) 0.0188(16) -0.0016(14) 0.0037(13) 0.0038(13)
C8 0.032(2) 0.053(2) 0.079(3) 0.0109(19) 0.022(2) 0.032(2)
C9 0.039(2) 0.049(2) 0.078(3) 0.013(2) 0.018(2) 0.037(2)
C10 0.040(2) 0.037(2) 0.0269(18) -0.0071(17) 0.0080(16) 0.0106(15)
C11 0.047(2) 0.0324(19) 0.043(2) 0.0008(17) 0.0297(19) 0.0060(16)
C12 0.045(2) 0.0244(17) 0.043(2) 0.0091(16) 0.0237(18) 0.0107(15)
C13 0.0281(17) 0.0258(16) 0.0199(16) 0.0023(14) 0.0067(14) -0.0028(13)
C14 0.0306(18) 0.0364(19) 0.036(2) -0.0020(16) 0.0113(16) -0.0081(15)
C15 0.0318(19) 0.049(2) 0.042(2) 0.0003(18) 0.0047(17) -0.0235(18)
C16 0.044(2) 0.052(2) 0.029(2) 0.0047(19) 0.0053(18) -0.0166(17)
C17 0.035(2) 0.052(2) 0.0255(19) 0.0059(18) 0.0097(16) -0.0017(16)
C18 0.0321(18) 0.0364(19) 0.0235(17) 0.0009(15) 0.0063(15) -0.0031(14)
C19 0.0172(14) 0.0256(15) 0.0120(14) -0.0004(12) 0.0023(12) -0.0010(12)
C20 0.0233(15) 0.0217(15) 0.0139(14) 0.0032(13) 0.0030(12) 0.0010(12)
C21 0.0200(15) 0.0272(16) 0.0160(15) -0.0027(13) -0.0033(12) -0.0003(12)
C22 0.0264(16) 0.0315(17) 0.0103(14) -0.0028(14) -0.0010(13) 0.0006(12)
C23 0.0216(15) 0.0254(16) 0.0163(15) -0.0026(13) 0.0048(12) 0.0032(12)
C24 0.0198(15) 0.0254(16) 0.0152(14) 0.0010(13) 0.0025(12) 0.0010(12)
C25 0.0220(15) 0.0251(16) 0.0121(14) 0.0015(13) 0.0015(12) -0.0019(12)
C26 0.0222(16) 0.0312(17) 0.0184(16) -0.0036(13) 0.0046(13) -0.0001(13)
C27 0.0243(16) 0.0271(17) 0.0186(15) 0.0005(14) 0.0016(13) -0.0009(13)
C28 0.0229(16) 0.0398(19) 0.0176(16) -0.0025(15) 0.0037(13) -0.0017(14)
C29 0.041(2) 0.039(2) 0.0296(19) -0.0111(17) 0.0116(16) -0.0011(15)
C30 0.041(2) 0.051(2) 0.0283(19) -0.0029(18) 0.0139(17) 0.0076(17)
C31 0.0265(17) 0.062(2) 0.0174(16) 0.0049(17) 0.0099(14) -0.0044(16)
C32 0.036(2) 0.044(2) 0.0276(19) 0.0017(17) 0.0125(16) -0.0088(16)
C33 0.0315(18) 0.0339(19) 0.0219(17) 0.0078(15) 0.0076(14) 0.0035(14)

loop_
_atom_type_symbol
_atom_type_description
_atom_type_scat_dispersion_real
_atom_type_scat_dispersion_imag
_atom_type_scat_source
C C 0.0033 0.0016 'International Tables Vol C Tables 4.2.6.8 and 6.1.1.4'
H H 0.0000 0.0000 'International Tables Vol C Tables 4.2.6.8 and 6.1.1.4'
N N 0.0061 0.0033 'International Tables Vol C Tables 4.2.6.8 and 6.1.1.4'
O O 0.0106 0.0060 'International Tables Vol C Tables 4.2.6.8 and 6.1.1.4'
F F 0.0171 0.0103 'International Tables Vol C Tables 4.2.6.8 and 6.1.1.4'
P P 0.1023 0.0942 'International Tables Vol C Tables 4.2.6.8 and 6.1.1.4'
S S 0.1246 0.1234 'International Tables Vol C Tables 4.2.6.8 and 6.1.1.4'
Cl Cl 0.1484 0.1585 'International Tables Vol C Tables 4.2.6.8 and 6.1.1.4'

loop_
_geom_angle_atom_site_label_1
_geom_angle_atom_site_label_2
_geom_angle_atom_site_label_3
_geom_angle
C1 P1 C7 107.60(14)
C1 P1 C13 112.88(14)
C7 P1 C13 109.30(15)
C1 P1 C19 108.09(14)
C7 P1 C19 110.30(14)
C13 P1 C19 108.65(14)
C23 O1 H1 111(3)
C26 N1 N2 115.7(2)
C27 N2 N1 119.5(2)
C27 N2 H2 119(3)
N1 N2 H2 122(3)
C27 N3 C28 127.2(3)
C27 N3 H3 116(2)
C28 N3 H3 116(2)
C2 C1 C6 120.3(3)
C2 C1 P1 123.0(2)
C6 C1 P1 116.7(2)
C3 C2 C1 119.2(3)
C3 C2 H2A 120.4
C1 C2 H2A 120.4
C2 C3 C4 120.0(3)
C2 C3 H3A 120.0
C4 C3 H3A 120.0
C5 C4 C3 120.5(3)
C5 C4 H4 119.7
C3 C4 H4 119.7
C4 C5 C6 119.5(3)
C4 C5 H5 120.2
C6 C5 H5 120.2
C5 C6 C1 120.4(3)
C5 C6 H6 119.8
C1 C6 H6 119.8
C12 C7 C8 119.1(3)
C12 C7 P1 122.2(2)
C8 C7 P1 118.6(2)
C9 C8 C7 120.6(3)
C9 C8 H8 119.7
C7 C8 H8 119.7
C8 C9 C10 120.0(4)
C8 C9 H9 120.0
C10 C9 H9 120.0
C11 C10 C9 120.2(3)
C11 C10 H10 119.9
C9 C10 H10 119.9
C10 C11 C12 119.6(3)
C10 C11 H11 120.2
C12 C11 H11 120.2
C7 C12 C11 120.4(3)
C7 C12 H12 119.8
C11 C12 H12 119.8
C18 C13 C14 119.6(3)
C18 C13 P1 120.8(2)
C14 C13 P1 118.7(2)
C15 C14 C13 119.5(3)
C15 C14 H14 120.2
C13 C14 H14 120.2
C16 C15 C14 120.6(3)
C16 C15 H15 119.7
C14 C15 H15 119.7
C15 C16 C17 120.9(3)
C15 C16 H16 119.6
C17 C16 H16 119.6
C16 C17 C18 120.0(3)
C16 C17 H17 120.0
C18 C17 H17 120.0
C13 C18 C17 119.4(3)
C13 C18 H18 120.3
C17 C18 H18 120.3
C20 C19 P1 110.05(19)
C20 C19 H19A 109.7
P1 C19 H19A 109.7
C20 C19 H19B 109.7
P1 C19 H19B 109.7
H19A C19 H19B 108.2
C25 C20 C21 118.8(3)
C25 C20 C19 121.8(3)
C21 C20 C19 119.3(3)
C22 C21 C20 120.7(3)
C22 C21 H21 119.6
C20 C21 H21 119.6
C21 C22 C23 120.3(3)
C21 C22 H22 119.8
C23 C22 H22 119.8
O1 C23 C22 122.6(3)
O1 C23 C24 117.8(3)
C22 C23 C24 119.6(3)
C25 C24 C23 119.1(3)
C25 C24 C26 121.2(3)
C23 C24 C26 119.6(3)
C20 C25 C24 121.2(3)
C20 C25 H25 119.4
C24 C25 H25 119.4
N1 C26 C24 120.7(3)
N1 C26 H26 119.7
C24 C26 H26 119.7
N3 C27 N2 113.9(3)
N3 C27 S1 125.7(2)
N2 C27 S1 120.3(2)
C33 C28 C29 120.2(3)
C33 C28 N3 120.7(3)
C29 C28 N3 119.0(3)
C28 C29 C30 120.0(3)
C28 C29 H29 120.0
C30 C29 H29 120.0
C31 C30 C29 117.9(3)
C31 C30 H30 121.0
C29 C30 H30 121.0
C30 C31 F1 118.7(3)
C30 C31 C32 123.8(3)
F1 C31 C32 117.5(3)
C31 C32 C33 117.2(3)
C31 C32 H32 121.4
C33 C32 H32 121.4
C28 C33 C32 120.8(3)
C28 C33 H33 119.6
C32 C33 H33 119.6

loop_
_geom_bond_atom_site_label_1
_geom_bond_atom_site_label_2
_geom_bond_distance
P1 C1 1.786(3)
P1 C7 1.785(3)
P1 C13 1.794(3)
P1 C19 1.808(3)
S1 C27 1.675(3)
F1 C31 1.370(4)
O1 C23 1.356(3)
O1 H1 0.837(10)
N1 C26 1.281(4)
N1 N2 1.379(3)
N2 C27 1.351(4)
N2 H2 0.881(10)
N3 C27 1.350(4)
N3 C28 1.427(4)
N3 H3 0.874(10)
C1 C2 1.390(4)
C1 C6 1.392(4)
C2 C3 1.391(5)
C2 H2A 0.9500
C3 C4 1.397(5)
C3 H3A 0.9500
C4 C5 1.379(5)
C4 H4 0.9500
C5 C6 1.383(4)
C5 H5 0.9500
C6 H6 0.9500
C7 C12 1.373(4)
C7 C8 1.394(5)
C8 C9 1.365(5)
C8 H8 0.9500
C9 C10 1.383(5)
C9 H9 0.9500
C10 C11 1.373(5)
C10 H10 0.9500
C11 C12 1.390(4)
C11 H11 0.9500
C12 H12 0.9500
C13 C18 1.396(4)
C13 C14 1.395(4)
C14 C15 1.392(5)
C14 H14 0.9500
C15 C16 1.355(5)
C15 H15 0.9500
C16 C17 1.378(5)
C16 H16 0.9500
C17 C18 1.395(4)
C17 H17 0.9500
C18 H18 0.9500
C19 C20 1.513(4)
C19 H19A 0.9900
C19 H19B 0.9900
C20 C25 1.385(4)
C20 C21 1.400(4)
C21 C22 1.383(4)
C21 H21 0.9500
C22 C23 1.388(4)
C22 H22 0.9500
C23 C24 1.407(4)
C24 C25 1.399(4)
C24 C26 1.453(4)
C25 H25 0.9500
C26 H26 0.9500
C28 C33 1.374(5)
C28 C29 1.377(4)
C29 C30 1.394(5)
C29 H29 0.9500
C30 C31 1.358(5)
C30 H30 0.9500
C31 C32 1.372(5)
C32 C33 1.389(4)
C32 H32 0.9500
C33 H33 0.9500

loop_
_geom_hbond_atom_site_label_D
_geom_hbond_atom_site_label_H
_geom_hbond_atom_site_label_A
_geom_hbond_site_symmetry_A
_geom_hbond_distance_DH
_geom_hbond_distance_HA
_geom_hbond_distance_DA
_geom_hbond_angle_DHA
N3 H3 N1 . 0.874(10) 2.16(3) 2.580(4) 109(3)
O1 H1 Cl1 . 0.837(10) 2.173(11) 3.005(2) 173(4)
N2 H2 S1 3_666 0.881(10) 2.579(16) 3.429(3) 162(3)
C6 H6 Cl1 4_575 0.95 2.69 3.572(3) 154
C19 H19a Cl1 4_575 0.99 2.51 3.488(3) 168
C19 H19b Cl1 2_756 0.99 2.59 3.553(3) 165

loop_
_geom_torsion_atom_site_label_1
_geom_torsion_atom_site_label_2
_geom_torsion_atom_site_label_3
_geom_torsion_atom_site_label_4
_geom_torsion
C26 N1 N2 C27 -172.7(3)
C7 P1 C1 C2 -114.6(3)
C13 P1 C1 C2 6.1(3)
C19 P1 C1 C2 126.3(3)
C7 P1 C1 C6 64.5(3)
C13 P1 C1 C6 -174.8(2)
C19 P1 C1 C6 -54.6(3)
C6 C1 C2 C3 3.2(5)
P1 C1 C2 C3 -177.8(3)
C1 C2 C3 C4 -0.9(5)
C2 C3 C4 C5 -2.0(6)
C3 C4 C5 C6 2.6(5)
C4 C5 C6 C1 -0.3(5)
C2 C1 C6 C5 -2.6(5)
P1 C1 C6 C5 178.2(2)
C1 P1 C7 C12 -123.2(3)
C13 P1 C7 C12 113.9(3)
C19 P1 C7 C12 -5.5(3)
C1 P1 C7 C8 59.7(3)
C13 P1 C7 C8 -63.2(3)
C19 P1 C7 C8 177.4(3)
C12 C7 C8 C9 0.9(6)
P1 C7 C8 C9 178.1(4)
C7 C8 C9 C10 1.2(7)
C8 C9 C10 C11 -1.6(7)
C9 C10 C11 C12 -0.1(6)
C8 C7 C12 C11 -2.6(6)
P1 C7 C12 C11 -179.7(3)
C10 C11 C12 C7 2.2(6)
C1 P1 C13 C18 51.5(3)
C7 P1 C13 C18 171.2(3)
C19 P1 C13 C18 -68.4(3)
C1 P1 C13 C14 -139.3(3)
C7 P1 C13 C14 -19.6(3)
C19 P1 C13 C14 100.8(3)
C18 C13 C14 C15 0.0(5)
P1 C13 C14 C15 -169.3(3)
C13 C14 C15 C16 -0.8(5)
C14 C15 C16 C17 0.8(6)
C15 C16 C17 C18 -0.2(6)
C14 C13 C18 C17 0.6(5)
P1 C13 C18 C17 169.7(3)
C16 C17 C18 C13 -0.5(5)
C1 P1 C19 C20 -71.1(2)
C7 P1 C19 C20 171.5(2)
C13 P1 C19 C20 51.7(2)
P1 C19 C20 C25 75.2(3)
P1 C19 C20 C21 -100.9(3)
C25 C20 C21 C22 -2.9(4)
C19 C20 C21 C22 173.3(3)
C20 C21 C22 C23 -1.1(5)
C21 C22 C23 O1 -175.4(3)
C21 C22 C23 C24 4.4(4)
O1 C23 C24 C25 176.3(3)
C22 C23 C24 C25 -3.5(4)
O1 C23 C24 C26 -2.2(4)
C22 C23 C24 C26 178.0(3)
C21 C20 C25 C24 3.8(4)
C19 C20 C25 C24 -172.4(3)
C23 C24 C25 C20 -0.6(4)
C26 C24 C25 C20 177.9(3)
N2 N1 C26 C24 -177.1(3)
C25 C24 C26 N1 13.1(4)
C23 C24 C26 N1 -168.4(3)
C28 N3 C27 N2 170.9(3)
C28 N3 C27 S1 -9.9(5)
N1 N2 C27 N3 3.7(4)
N1 N2 C27 S1 -175.5(2)
C27 N3 C28 C33 -47.5(5)
C27 N3 C28 C29 137.0(3)
C33 C28 C29 C30 2.2(5)
N3 C28 C29 C30 177.7(3)
C28 C29 C30 C31 0.7(5)
C29 C30 C31 F1 177.3(3)
C29 C30 C31 C32 -2.8(6)
C30 C31 C32 C33 1.8(5)
F1 C31 C32 C33 -178.3(3)
C29 C28 C33 C32 -3.2(5)
N3 C28 C33 C32 -178.6(3)
C31 C32 C33 C28 1.2(5)

loop_
_cod_related_entry_id
_cod_related_entry_database
_cod_related_entry_code
1 ChemSpider 30657243
